data_1573719
loop_
_publ_author_name
'Patil, Satyajeet S.'
'Patil, Akhilesh P.'
'Redekar, Rahul S.'
'Pawar, Shweta M.'
'Tarwal, Nilesh L.'
'Patil, Pramod S.'

_publ_section_title
;
 Study of 2D layered nickel pyrophosphate using 3D Bode mapping and
 stability forecasting for supercapacitors
;
_journal_name_full 'Colloids and Surfaces A: Physicochemical and Engineering'
_journal_page_first 135829
_journal_paper_doi 10.1016/j.colsurfa.2024.135829
_journal_volume 707
_journal_year 2025
_chemical_formula_structural Ni2P2O7
_chemical_formula_sum 'Ni2 O7 P2'
_chemical_name_common Ni2P2O7
_space_group_crystal_system monoclinic
_space_group_IT_number 14
_space_group_name_Hall '-P 2ybc (1/2*x,y,-1/2*x+z)'
_space_group_name_H-M_alt 'P 1 21/c 1 (2*a+c,b,c)'
_cell_angle_alpha 90.000000
_cell_angle_beta 104.959686
_cell_angle_gamma 90.000000
_cell_formula_units_Z 8
_cell_length_a 13.146361
_cell_length_b 8.262589
_cell_length_c 8.977835
_cell_volume 942.147
_cod_data_source_file Ni2P2O7.cif
_cod_data_source_block VESTA_phase_1
_cod_original_cell_volume '942.148( 0.172)'
_cod_original_sg_symbol_Hall 'B 21/c'
_cod_original_sg_symbol_H-M 'B 1 21/c 1'
_cod_database_code 1573719

loop_
_space_group_symop_id
_space_group_symop_operation_xyz
1 +x,+y,+z
2 -x,+y+1/2,-z+1/2
-1 -x,-y,-z
-2 +x,-y+1/2,+z+1/2
101 +x+1/2,+y,+z+1/2
102 -x+1/2,+y+1/2,-z
-101 -x+1/2,-y,-z+1/2
-102 +x+1/2,-y+1/2,+z

loop_
_atom_site_label
_atom_site_occupancy
_atom_site_fract_x
_atom_site_fract_y
_atom_site_fract_z
_atom_site_adp_type
_atom_site_U_iso_or_equiv
_atom_site_type_symbol
NI1 1.0 0.35256 0.07453 0.02695 Uiso 0.027(6) NI
NI2 1.0 0.11614 0.92621 -0.00027 Uiso 0.027(6) NI
P3 1.0 0.47678 0.7379 0.20844 Uiso 0.026(9) P
P4 1.0 0.21345 0.27121 0.19917 Uiso 0.026(9) P
O5 1.0 0.11981 0.3445 0.25335 Uiso 0.002(9) O
O6 1.0 0.19421 0.71279 0.15698 Uiso 0.002(9) O
O7 1.0 0.43667 0.27553 0.1447 Uiso 0.002(9) O
O8 1.0 0.20975 0.11397 0.1072 Uiso 0.002(9) O
O9 1.0 0.50919 0.60492 0.11089 Uiso 0.002(9) O
O10 1.0 0.25663 0.40816 0.11784 Uiso 0.002(9) O
O11 1.0 0.43818 0.89372 0.11792 Uiso 0.002(9) O

loop_
_atom_type_symbol
NI
P
O
